data_7001366
loop_
_publ_author_name
'Ichikawa, Koji'
'Matsumoto, Takahiro'
'Ogo, Seiji'

_publ_section_title
;
 Critical aspects of [NiFe]hydrogenase ligand composition
;
_journal_issue 22
_journal_name_full 'Dalton Transactions'
_journal_page_first 4304
_journal_page_last 4309
_journal_paper_doi 10.1039/b819395a
_journal_year 2009
_chemical_formula_sum 'C25 H44 N6 Ni O6 Ru S2'
_chemical_formula_weight 748.55
_space_group_IT_number 2
_symmetry_cell_setting triclinic
_symmetry_Int_Tables_number 2
_symmetry_space_group_name_Hall '-P 1'
_symmetry_space_group_name_H-M 'P -1'
_cell_angle_alpha 72.521(4)
_cell_angle_beta 87.063(6)
_cell_angle_gamma 67.188(5)
_cell_formula_units_Z 2
_cell_length_a 10.163(1)
_cell_length_b 10.299(1)
_cell_length_c 16.887(3)
_cell_measurement_reflns_used 4980
_cell_measurement_temperature 123.2
_cell_measurement_theta_max 27.5
_cell_measurement_theta_min 3.5
_cell_volume 1549.8(4)
_computing_cell_refinement CRYSTALCLEAR
_computing_data_collection CRYSTALCLEAR
_computing_data_reduction 'teXsan Ver. 2.0'
_computing_publication_material 'teXsan Ver. 2.0'
_computing_structure_refinement 'teXsan Ver. 2.0'
_computing_structure_solution SIR92
_diffrn_detector_area_resol_mean 28.57
_diffrn_measured_fraction_theta_full 0.9637
_diffrn_measured_fraction_theta_max 0.9637
_diffrn_measurement_device_type 'Rigaku/MSC Saturn CCD'
_diffrn_measurement_method \w
_diffrn_radiation_type 'Mo K\a'
_diffrn_radiation_wavelength 0.7107
_diffrn_reflns_av_R_equivalents 0.025
_diffrn_reflns_limit_h_max 13
_diffrn_reflns_limit_h_min -9
_diffrn_reflns_limit_k_max 13
_diffrn_reflns_limit_k_min -13
_diffrn_reflns_limit_l_max 19
_diffrn_reflns_limit_l_min -21
_diffrn_reflns_number 12658
_diffrn_reflns_theta_full 27.49
_diffrn_reflns_theta_max 27.49
_exptl_absorpt_coefficient_mu 1.278
_exptl_absorpt_correction_T_max 0.942
_exptl_absorpt_correction_T_min 0.893
_exptl_absorpt_correction_type integration
_exptl_absorpt_process_details '(Higashi, 1999)'
_exptl_crystal_colour Red
_exptl_crystal_density_diffrn 1.604
_exptl_crystal_density_method 'not measured'
_exptl_crystal_description Prism
_exptl_crystal_F_000 776.00
_exptl_crystal_size_max 0.120
_exptl_crystal_size_mid 0.100
_exptl_crystal_size_min 0.100
_refine_diff_density_max 0.82
_refine_diff_density_min -0.59
_refine_ls_extinction_method none
_refine_ls_goodness_of_fit_ref 0.991
_refine_ls_hydrogen_treatment noref
_refine_ls_number_parameters 370
_refine_ls_number_reflns 6824
_refine_ls_R_factor_gt 0.0290
_refine_ls_shift/su_max 0.0013
_refine_ls_structure_factor_coef Fsqd
_refine_ls_weighting_details 'w = 1/[\s^2^(Fo^2^) + (0.02800(Max(Fo^2^,0) + 2Fc^2^)/3)^2^]'
_refine_ls_weighting_scheme calc
_refine_ls_wR_factor_ref 0.0655
_reflns_number_gt 5442
_reflns_number_total 6824
_reflns_threshold_expression F^2^>2.0\s(F^2^)
_cod_data_source_file b819395a.txt
_cod_data_source_block '_NiRu2'
_cod_original_cell_volume 1549.7(4)
_cod_original_sg_symbol_H-M 'P -1 '
_cod_database_code 7001366

loop_
_symmetry_equiv_pos_as_xyz
x,y,z
-x,-y,-z

loop_
_atom_site_label
_atom_site_type_symbol
_atom_site_fract_x
_atom_site_fract_y
_atom_site_fract_z
_atom_site_U_iso_or_equiv
_atom_site_adp_type
_atom_site_occupancy
_atom_site_symmetry_multiplicity
_atom_site_calc_flag
_atom_site_refinement_flags
_atom_site_disorder_assembly
_atom_site_disorder_group
Ru(1) Ru 0.98553(2) -0.11004(2) 0.74193(1) 0.01219(5) Uani 1.00 1 d . . .
Ni(1) Ni 0.68997(3) 0.13560(3) 0.76106(2) 0.01240(7) Uani 1.00 1 d . . .
S(1) S 0.85835(6) -0.02926(7) 0.85381(4) 0.0147(1) Uani 1.00 1 d . . .
S(2) S 0.73393(6) -0.05365(7) 0.71688(4) 0.0147(1) Uani 1.00 1 d . . .
O(1) O 1.2369(2) 0.0823(3) 0.9287(1) 0.0370(6) Uani 1.00 1 d . . .
O(2) O 1.1571(2) 0.1968(2) 0.7993(1) 0.0285(5) Uani 1.00 1 d . . .
O(3) O 1.2617(2) 0.2880(2) 0.8635(1) 0.0342(6) Uani 1.00 1 d . . .
O(4) O 0.7045(2) -0.1765(3) 0.4906(1) 0.0358(6) Uani 1.00 1 d . . .
O(5) O 0.7258(2) -0.4051(3) 0.5258(1) 0.0413(6) Uani 1.00 1 d . . .
O(6) O 0.6017(3) -0.2615(3) 0.5971(2) 0.0645(10) Uani 1.00 1 d . . .
N(1) N 0.9702(2) 0.1005(2) 0.6781(1) 0.0149(5) Uani 1.00 1 d . . .
N(2) N 0.6820(2) 0.2848(2) 0.8138(1) 0.0150(5) Uani 1.00 1 d . . .
N(3) N 0.5504(2) 0.2591(2) 0.6644(1) 0.0158(5) Uani 1.00 1 d . . .
N(4) N 0.3451(3) 0.4128(4) 1.0746(2) 0.0497(9) Uani 1.00 1 d . . .
N(5) N 1.2185(2) 0.1895(3) 0.8639(1) 0.0219(6) Uani 1.00 1 d . . .
N(6) N 0.6794(2) -0.2815(3) 0.5391(1) 0.0286(7) Uani 1.00 1 d . . .
C(1) C 0.9920(2) 0.2040(3) 0.6468(1) 0.0153(6) Uani 1.00 1 d . . .
C(2) C 1.0232(3) 0.3348(3) 0.6099(2) 0.0213(6) Uani 1.00 1 d . . .
C(3) C 0.9080(3) 0.0912(3) 0.8950(1) 0.0178(6) Uani 1.00 1 d . . .
C(4) C 0.8328(3) 0.2505(3) 0.8427(2) 0.0187(6) Uani 1.00 1 d . . .
C(5) C 0.5952(3) 0.2694(3) 0.8873(2) 0.0228(7) Uani 1.00 1 d . . .
C(6) C 0.6236(3) 0.4428(3) 0.7602(2) 0.0218(7) Uani 1.00 1 d . . .
C(7) C 0.4864(3) 0.4876(3) 0.7093(2) 0.0240(7) Uani 1.00 1 d . . .
C(8) C 0.5132(3) 0.4215(3) 0.6378(2) 0.0215(6) Uani 1.00 1 d . . .
C(9) C 0.4154(3) 0.2332(3) 0.6837(2) 0.0220(7) Uani 1.00 1 d . . .
C(10) C 0.6140(3) 0.2070(3) 0.5921(1) 0.0180(6) Uani 1.00 1 d . . .
C(11) C 0.6527(3) 0.0430(3) 0.6103(1) 0.0196(6) Uani 1.00 1 d . . .
C(12) C 1.1688(2) -0.2000(3) 0.6700(1) 0.0166(6) Uani 1.00 1 d . . .
C(13) C 1.0785(3) -0.2765(3) 0.6733(1) 0.0165(6) Uani 1.00 1 d . . .
C(14) C 1.0360(3) -0.3434(3) 0.7526(2) 0.0164(6) Uani 1.00 1 d . . .
C(15) C 1.0897(3) -0.3385(3) 0.8270(1) 0.0167(6) Uani 1.00 1 d . . .
C(16) C 1.1827(2) -0.2617(3) 0.8234(1) 0.0168(6) Uani 1.00 1 d . . .
C(17) C 1.2246(2) -0.1942(3) 0.7454(2) 0.0165(6) Uani 1.00 1 d . . .
C(18) C 1.2094(3) -0.1228(3) 0.5872(2) 0.0262(7) Uani 1.00 1 d . . .
C(19) C 1.0291(3) -0.2916(3) 0.5945(2) 0.0276(7) Uani 1.00 1 d . . .
C(20) C 0.9347(3) -0.4197(3) 0.7574(2) 0.0261(7) Uani 1.00 1 d . . .
C(21) C 1.0509(3) -0.4146(3) 0.9101(2) 0.0248(7) Uani 1.00 1 d . . .
C(22) C 1.2357(3) -0.2515(3) 0.9022(2) 0.0261(7) Uani 1.00 1 d . . .
C(23) C 1.3250(3) -0.1167(3) 0.7406(2) 0.0258(7) Uani 1.00 1 d . . .
C(24) C 0.3821(3) 0.2965(4) 1.0703(2) 0.0293(8) Uani 1.00 1 d . . .
C(25) C 0.4284(3) 0.1479(4) 1.0650(2) 0.0292(8) Uani 1.00 1 d . . .
H(1) H 1.0645 0.3546 0.6519 0.0255 Uiso 1.00 1 calc . . .
H(2) H 1.0882 0.3186 0.5682 0.0255 Uiso 1.00 1 calc . . .
H(3) H 0.9369 0.4169 0.5859 0.0255 Uiso 1.00 1 calc . . .
H(4) H 1.0086 0.0639 0.8944 0.0213 Uiso 1.00 1 calc . . .
H(5) H 0.8812 0.0806 0.9506 0.0213 Uiso 1.00 1 calc . . .
H(6) H 0.8850 0.2693 0.7952 0.0225 Uiso 1.00 1 calc . . .
H(7) H 0.8304 0.3127 0.8748 0.0225 Uiso 1.00 1 calc . . .
H(8) H 0.6312 0.1690 0.9214 0.0275 Uiso 1.00 1 calc . . .
H(9) H 0.6009 0.3302 0.9185 0.0275 Uiso 1.00 1 calc . . .
H(10) H 0.4982 0.2987 0.8690 0.0275 Uiso 1.00 1 calc . . .
H(11) H 0.6934 0.4577 0.7231 0.0262 Uiso 1.00 1 calc . . .
H(12) H 0.6057 0.5041 0.7950 0.0262 Uiso 1.00 1 calc . . .
H(13) H 0.4224 0.4541 0.7443 0.0292 Uiso 1.00 1 calc . . .
H(14) H 0.4445 0.5923 0.6873 0.0292 Uiso 1.00 1 calc . . .
H(15) H 0.5902 0.4401 0.6092 0.0261 Uiso 1.00 1 calc . . .
H(16) H 0.4293 0.4689 0.6010 0.0261 Uiso 1.00 1 calc . . .
H(17) H 0.4370 0.1300 0.7005 0.0264 Uiso 1.00 1 calc . . .
H(18) H 0.3733 0.2723 0.7274 0.0264 Uiso 1.00 1 calc . . .
H(19) H 0.3505 0.2809 0.6356 0.0264 Uiso 1.00 1 calc . . .
H(20) H 0.5464 0.2592 0.5451 0.0216 Uiso 1.00 1 calc . . .
H(21) H 0.6979 0.2267 0.5801 0.0216 Uiso 1.00 1 calc . . .
H(22) H 0.5686 0.0263 0.6046 0.0235 Uiso 1.00 1 calc . . .
H(23) H 0.7185 0.0076 0.5724 0.0235 Uiso 1.00 1 calc . . .
H(24) H 1.2998 -0.1849 0.5753 0.0314 Uiso 1.00 1 calc . . .
H(25) H 1.2147 -0.0335 0.5901 0.0314 Uiso 1.00 1 calc . . .
H(26) H 1.1391 -0.0991 0.5448 0.0314 Uiso 1.00 1 calc . . .
H(27) H 1.0260 -0.3863 0.6059 0.0329 Uiso 1.00 1 calc . . .
H(28) H 1.0938 -0.2799 0.5530 0.0329 Uiso 1.00 1 calc . . .
H(29) H 0.9361 -0.2173 0.5753 0.0329 Uiso 1.00 1 calc . . .
H(30) H 0.9856 -0.5161 0.7529 0.0314 Uiso 1.00 1 calc . . .
H(31) H 0.8619 -0.3644 0.7132 0.0314 Uiso 1.00 1 calc . . .
H(32) H 0.8921 -0.4267 0.8091 0.0314 Uiso 1.00 1 calc . . .
H(33) H 1.1352 -0.4740 0.9461 0.0296 Uiso 1.00 1 calc . . .
H(34) H 1.0048 -0.4753 0.9029 0.0296 Uiso 1.00 1 calc . . .
H(35) H 0.9880 -0.3426 0.9338 0.0296 Uiso 1.00 1 calc . . .
H(36) H 1.3135 -0.3411 0.9289 0.0311 Uiso 1.00 1 calc . . .
H(37) H 1.2664 -0.1717 0.8889 0.0311 Uiso 1.00 1 calc . . .
H(38) H 1.1604 -0.2347 0.9384 0.0311 Uiso 1.00 1 calc . . .
H(39) H 1.3928 -0.1413 0.7011 0.0308 Uiso 1.00 1 calc . . .
H(40) H 1.3736 -0.1473 0.7937 0.0308 Uiso 1.00 1 calc . . .
H(41) H 1.2720 -0.0128 0.7240 0.0308 Uiso 1.00 1 calc . . .
H(42) H 0.5278 0.0963 1.0815 0.0348 Uiso 1.00 1 calc . . .
H(43) H 0.4118 0.1519 1.0093 0.0348 Uiso 1.00 1 calc . . .
H(44) H 0.3763 0.0979 1.1007 0.0348 Uiso 1.00 1 calc . . .

loop_
_atom_site_aniso_label
_atom_site_aniso_U_11
_atom_site_aniso_U_22
_atom_site_aniso_U_33
_atom_site_aniso_U_12
_atom_site_aniso_U_13
_atom_site_aniso_U_23
Ru(1) 0.01378(10) 0.01096(10) 0.01165(9) -0.00490(7) 0.00156(7) -0.00319(7)
Ni(1) 0.0124(1) 0.0138(2) 0.0117(1) -0.0053(1) 0.0012(1) -0.0047(1)
S(1) 0.0149(3) 0.0161(3) 0.0125(3) -0.0053(2) 0.0017(2) -0.0048(2)
S(2) 0.0154(3) 0.0157(3) 0.0151(3) -0.0074(2) 0.0017(2) -0.0059(2)
O(1) 0.037(1) 0.039(1) 0.030(1) -0.018(1) -0.0071(9) 0.0014(10)
O(2) 0.0246(10) 0.042(1) 0.0250(10) -0.0162(9) 0.0008(8) -0.0136(9)
O(3) 0.036(1) 0.037(1) 0.046(1) -0.025(1) 0.0112(10) -0.023(1)
O(4) 0.043(1) 0.035(1) 0.039(1) -0.024(1) 0.0108(10) -0.014(1)
O(5) 0.031(1) 0.026(1) 0.056(1) -0.0060(10) -0.000(1) -0.005(1)
O(6) 0.098(2) 0.072(2) 0.045(2) -0.052(2) 0.040(1) -0.028(1)
N(1) 0.0143(10) 0.013(1) 0.0171(10) -0.0043(8) 0.0022(8) -0.0060(8)
N(2) 0.0133(10) 0.016(1) 0.0169(10) -0.0053(8) 0.0033(8) -0.0076(8)
N(3) 0.0147(10) 0.017(1) 0.0150(9) -0.0049(8) 0.0004(8) -0.0051(8)
N(4) 0.057(2) 0.042(2) 0.044(2) -0.007(2) -0.015(1) -0.017(1)
N(5) 0.015(1) 0.025(1) 0.027(1) -0.0071(9) 0.0045(9) -0.0118(10)
N(6) 0.026(1) 0.034(1) 0.025(1) -0.015(1) -0.0043(10) -0.005(1)
C(1) 0.013(1) 0.015(1) 0.017(1) -0.0043(9) 0.0014(9) -0.0044(10)
C(2) 0.026(1) 0.016(1) 0.022(1) -0.011(1) 0.002(1) -0.003(1)
C(3) 0.017(1) 0.022(1) 0.016(1) -0.007(1) -0.0008(9) -0.010(1)
C(4) 0.018(1) 0.022(1) 0.021(1) -0.010(1) 0.0025(10) -0.010(1)
C(5) 0.023(1) 0.028(2) 0.021(1) -0.010(1) 0.009(1) -0.014(1)
C(6) 0.024(1) 0.016(1) 0.025(1) -0.006(1) 0.000(1) -0.008(1)
C(7) 0.024(1) 0.016(1) 0.027(1) -0.002(1) -0.001(1) -0.007(1)
C(8) 0.020(1) 0.019(1) 0.020(1) -0.005(1) -0.0040(10) -0.002(1)
C(9) 0.014(1) 0.032(2) 0.024(1) -0.012(1) 0.0032(10) -0.011(1)
C(10) 0.018(1) 0.021(1) 0.014(1) -0.006(1) 0.0015(9) -0.0058(10)
C(11) 0.023(1) 0.023(1) 0.015(1) -0.009(1) 0.0009(10) -0.009(1)
C(12) 0.015(1) 0.012(1) 0.017(1) -0.0004(9) 0.0051(9) -0.0038(10)
C(13) 0.018(1) 0.011(1) 0.018(1) -0.0002(9) -0.0013(9) -0.0078(10)
C(14) 0.017(1) 0.009(1) 0.021(1) -0.0031(9) 0.0015(9) -0.0053(10)
C(15) 0.018(1) 0.010(1) 0.016(1) -0.0021(9) 0.0020(9) -0.0000(9)
C(16) 0.016(1) 0.014(1) 0.015(1) -0.0000(10) -0.0051(9) -0.0037(9)
C(17) 0.012(1) 0.012(1) 0.022(1) -0.0027(9) 0.0025(9) -0.0037(10)
C(18) 0.025(1) 0.024(1) 0.023(1) -0.007(1) 0.008(1) -0.004(1)
C(19) 0.042(2) 0.024(1) 0.020(1) -0.013(1) -0.001(1) -0.009(1)
C(20) 0.029(1) 0.018(1) 0.037(2) -0.013(1) 0.002(1) -0.011(1)
C(21) 0.030(1) 0.020(1) 0.020(1) -0.009(1) 0.003(1) -0.000(1)
C(22) 0.025(1) 0.030(2) 0.020(1) -0.007(1) -0.006(1) -0.007(1)
C(23) 0.019(1) 0.026(2) 0.039(2) -0.013(1) 0.006(1) -0.013(1)
C(24) 0.023(1) 0.042(2) 0.024(1) -0.011(1) -0.001(1) -0.012(1)
C(25) 0.031(2) 0.041(2) 0.024(1) -0.023(1) 0.007(1) -0.011(1)

loop_
_atom_type_symbol
_atom_type_description
_atom_type_scat_dispersion_real
_atom_type_scat_dispersion_imag
_atom_type_scat_source
C C 0.003 0.002
;International Tables for Crystallography
(1992, Vol. C, Tables 4.2.6.8 and 6.1.1.1)
;
H H 0.000 0.000
;International Tables for Crystallography
(1992, Vol. C, Table 6.1.1.2)
;
N N 0.006 0.003
;International Tables for Crystallography
(1992, Vol. C, Tables 4.2.6.8 and 6.1.1.1)
;
Ni Ni 0.339 1.112
;International Tables for Crystallography
(1992, Vol. C, Tables 4.2.6.8 and 6.1.1.1)
;
O O 0.011 0.006
;International Tables for Crystallography
(1992, Vol. C, Tables 4.2.6.8 and 6.1.1.1)
;
Ru Ru -1.259 0.836
;International Tables for Crystallography
(1992, Vol. C, Tables 4.2.6.8 and 6.1.1.1)
;
S S 0.125 0.123
;International Tables for Crystallography
(1992, Vol. C, Tables 4.2.6.8 and 6.1.1.1)
;

loop_
_geom_angle_atom_site_label_1
_geom_angle_atom_site_label_2
_geom_angle_atom_site_label_3
_geom_angle
_geom_angle_site_symmetry_1
_geom_angle_site_symmetry_2
_geom_angle_site_symmetry_3
_geom_angle_publ_flag
S(1) Ru(1) S(2) 71.21(2) . . . yes
S(1) Ru(1) N(1) 91.75(6) . . . yes
S(1) Ru(1) C(12) 158.94(6) . . . yes
S(1) Ru(1) C(13) 152.33(7) . . . yes
S(1) Ru(1) C(14) 114.89(7) . . . yes
S(1) Ru(1) C(15) 90.63(6) . . . yes
S(1) Ru(1) C(16) 93.24(7) . . . yes
S(1) Ru(1) C(17) 121.05(6) . . . yes
S(2) Ru(1) N(1) 94.48(5) . . . yes
S(2) Ru(1) C(12) 129.66(6) . . . yes
S(2) Ru(1) C(13) 99.15(6) . . . yes
S(2) Ru(1) C(14) 89.82(6) . . . yes
S(2) Ru(1) C(15) 109.27(7) . . . yes
S(2) Ru(1) C(16) 145.01(7) . . . yes
S(2) Ru(1) C(17) 166.67(7) . . . yes
N(1) Ru(1) C(12) 89.41(8) . . . yes
N(1) Ru(1) C(13) 115.22(9) . . . yes
N(1) Ru(1) C(14) 152.90(8) . . . yes
N(1) Ru(1) C(15) 155.58(8) . . . yes
N(1) Ru(1) C(16) 117.75(9) . . . yes
N(1) Ru(1) C(17) 90.52(8) . . . yes
C(12) Ru(1) C(13) 37.01(9) . . . yes
C(12) Ru(1) C(14) 67.67(9) . . . yes
C(12) Ru(1) C(15) 79.95(9) . . . yes
C(12) Ru(1) C(16) 67.80(9) . . . yes
C(12) Ru(1) C(17) 37.90(9) . . . yes
C(13) Ru(1) C(14) 37.77(9) . . . yes
C(13) Ru(1) C(15) 67.59(9) . . . yes
C(13) Ru(1) C(16) 80.04(9) . . . yes
C(13) Ru(1) C(17) 67.57(9) . . . yes
C(14) Ru(1) C(15) 37.40(9) . . . yes
C(14) Ru(1) C(16) 68.02(9) . . . yes
C(14) Ru(1) C(17) 80.23(9) . . . yes
C(15) Ru(1) C(16) 37.83(9) . . . yes
C(15) Ru(1) C(17) 67.62(9) . . . yes
C(16) Ru(1) C(17) 37.23(9) . . . yes
S(1) Ni(1) S(2) 80.80(2) . . . yes
S(1) Ni(1) N(2) 89.19(6) . . . yes
S(1) Ni(1) N(3) 169.17(6) . . . yes
S(2) Ni(1) N(2) 169.76(6) . . . yes
S(2) Ni(1) N(3) 88.87(6) . . . yes
N(2) Ni(1) N(3) 101.00(8) . . . yes
Ru(1) S(1) Ni(1) 87.50(2) . . . yes
Ru(1) S(1) C(3) 118.88(8) . . . yes
Ni(1) S(1) C(3) 99.75(8) . . . yes
Ru(1) S(2) Ni(1) 86.96(2) . . . yes
Ru(1) S(2) C(11) 118.15(8) . . . yes
Ni(1) S(2) C(11) 99.40(9) . . . yes
Ru(1) N(1) C(1) 165.5(2) . . . yes
Ni(1) N(2) C(4) 107.4(1) . . . yes
Ni(1) N(2) C(5) 107.8(2) . . . yes
Ni(1) N(2) C(6) 116.8(1) . . . yes
C(4) N(2) C(5) 109.4(2) . . . yes
C(4) N(2) C(6) 106.2(2) . . . yes
C(5) N(2) C(6) 109.0(2) . . . yes
Ni(1) N(3) C(8) 117.7(1) . . . yes
Ni(1) N(3) C(9) 107.6(2) . . . yes
Ni(1) N(3) C(10) 106.5(1) . . . yes
C(8) N(3) C(9) 108.2(2) . . . yes
C(8) N(3) C(10) 106.3(2) . . . yes
C(9) N(3) C(10) 110.3(2) . . . yes
O(1) N(5) O(2) 119.6(2) . . . yes
O(1) N(5) O(3) 120.6(2) . . . yes
O(2) N(5) O(3) 119.8(2) . . . yes
O(4) N(6) O(5) 119.7(3) . . . yes
O(4) N(6) O(6) 120.0(3) . . . yes
O(5) N(6) O(6) 120.1(3) . . . yes
N(1) C(1) C(2) 177.7(2) . . . yes
S(1) C(3) C(4) 110.2(2) . . . yes
N(2) C(4) C(3) 112.1(2) . . . yes
N(2) C(6) C(7) 113.9(2) . . . yes
C(6) C(7) C(8) 111.6(2) . . . yes
N(3) C(8) C(7) 114.0(2) . . . yes
N(3) C(10) C(11) 111.6(2) . . . yes
S(2) C(11) C(10) 109.3(2) . . . yes
Ru(1) C(12) C(13) 72.3(1) . . . yes
Ru(1) C(12) C(17) 71.9(1) . . . yes
Ru(1) C(12) C(18) 128.7(2) . . . yes
C(13) C(12) C(17) 121.0(2) . . . yes
C(13) C(12) C(18) 120.4(2) . . . yes
C(17) C(12) C(18) 118.6(2) . . . yes
Ru(1) C(13) C(12) 70.7(1) . . . yes
Ru(1) C(13) C(14) 70.0(1) . . . yes
Ru(1) C(13) C(19) 133.1(2) . . . yes
C(12) C(13) C(14) 119.4(2) . . . yes
C(12) C(13) C(19) 120.6(2) . . . yes
C(14) C(13) C(19) 120.0(2) . . . yes
Ru(1) C(14) C(13) 72.3(1) . . . yes
Ru(1) C(14) C(15) 71.7(1) . . . yes
Ru(1) C(14) C(20) 128.5(2) . . . yes
C(13) C(14) C(15) 120.3(2) . . . yes
C(13) C(14) C(20) 120.4(2) . . . yes
C(15) C(14) C(20) 119.3(2) . . . yes
Ru(1) C(15) C(14) 70.9(1) . . . yes
Ru(1) C(15) C(16) 71.1(1) . . . yes
Ru(1) C(15) C(21) 131.3(2) . . . yes
C(14) C(15) C(16) 120.1(2) . . . yes
C(14) C(15) C(21) 120.3(2) . . . yes
C(16) C(15) C(21) 119.6(2) . . . yes
Ru(1) C(16) C(15) 71.1(1) . . . yes
Ru(1) C(16) C(17) 72.2(1) . . . yes
Ru(1) C(16) C(22) 128.8(2) . . . yes
C(15) C(16) C(17) 120.2(2) . . . yes
C(15) C(16) C(22) 120.2(2) . . . yes
C(17) C(16) C(22) 119.6(2) . . . yes
Ru(1) C(17) C(12) 70.2(1) . . . yes
Ru(1) C(17) C(16) 70.5(1) . . . yes
Ru(1) C(17) C(23) 131.2(2) . . . yes
C(12) C(17) C(16) 119.0(2) . . . yes
C(12) C(17) C(23) 120.1(2) . . . yes
C(16) C(17) C(23) 120.9(2) . . . yes
N(4) C(24) C(25) 179.6(3) . . . yes

loop_
_geom_bond_atom_site_label_1
_geom_bond_atom_site_label_2
_geom_bond_distance
_geom_bond_site_symmetry_1
_geom_bond_site_symmetry_2
_geom_bond_publ_flag
Ru(1) S(1) 2.4069(6) . . yes
Ru(1) S(2) 2.4220(7) . . yes
Ru(1) N(1) 2.059(2) . . yes
Ru(1) C(12) 2.215(2) . . yes
Ru(1) C(13) 2.236(2) . . yes
Ru(1) C(14) 2.206(2) . . yes
Ru(1) C(15) 2.217(2) . . yes
Ru(1) C(16) 2.216(2) . . yes
Ru(1) C(17) 2.238(2) . . yes
Ni(1) S(1) 2.1653(6) . . yes
Ni(1) S(2) 2.1723(7) . . yes
Ni(1) N(2) 1.970(2) . . yes
Ni(1) N(3) 1.971(2) . . yes
S(1) C(3) 1.821(3) . . yes
S(2) C(11) 1.830(2) . . yes
O(1) N(5) 1.259(3) . . yes
O(2) N(5) 1.253(3) . . yes
O(3) N(5) 1.250(3) . . yes
O(4) N(6) 1.251(3) . . yes
O(5) N(6) 1.260(3) . . yes
O(6) N(6) 1.242(3) . . yes
N(1) C(1) 1.139(3) . . yes
N(2) C(4) 1.505(3) . . yes
N(2) C(5) 1.490(3) . . yes
N(2) C(6) 1.497(3) . . yes
N(3) C(8) 1.489(3) . . yes
N(3) C(9) 1.498(3) . . yes
N(3) C(10) 1.497(3) . . yes
N(4) C(24) 1.131(4) . . yes
C(1) C(2) 1.452(3) . . yes
C(3) C(4) 1.511(4) . . yes
C(6) C(7) 1.511(4) . . yes
C(7) C(8) 1.520(4) . . yes
C(10) C(11) 1.512(4) . . yes
C(12) C(13) 1.413(4) . . yes
C(12) C(17) 1.446(3) . . yes
C(12) C(18) 1.512(3) . . yes
C(13) C(14) 1.438(3) . . yes
C(13) C(19) 1.516(3) . . yes
C(14) C(15) 1.418(3) . . yes
C(14) C(20) 1.505(4) . . yes
C(15) C(16) 1.437(4) . . yes
C(15) C(21) 1.504(3) . . yes
C(16) C(17) 1.422(3) . . yes
C(16) C(22) 1.508(3) . . yes
C(17) C(23) 1.505(3) . . yes
C(24) C(25) 1.446(4) . . yes

loop_
_geom_contact_atom_site_label_1
_geom_contact_atom_site_label_2
_geom_contact_distance
_geom_contact_site_symmetry_1
_geom_contact_site_symmetry_2
_geom_contact_publ_flag
O(1) C(25) 3.291(4) . 2_757 ?
O(1) C(3) 3.382(3) . . ?
O(1) C(25) 3.458(3) . 1_655 ?
O(1) C(3) 3.553(3) . 2_757 ?
O(2) C(1) 3.112(3) . . ?
O(2) C(4) 3.207(3) . . ?
O(2) C(2) 3.211(3) . . ?
O(2) C(9) 3.262(3) . 1_655 ?
O(2) C(3) 3.296(3) . . ?
O(2) C(23) 3.434(4) . . ?
O(2) N(1) 3.444(3) . . ?
O(2) C(20) 3.575(4) . 1_565 ?
O(3) C(21) 3.283(4) . 1_565 ?
O(3) C(5) 3.358(3) . 1_655 ?
O(3) C(15) 3.421(3) . 1_565 ?
O(3) C(9) 3.440(3) . 1_655 ?
O(3) C(25) 3.505(4) . 1_655 ?
O(3) C(14) 3.549(3) . 1_565 ?
O(3) C(20) 3.596(4) . 1_565 ?
O(4) C(2) 3.299(4) . 2_756 ?
O(4) C(11) 3.345(3) . . ?
O(4) C(18) 3.396(4) . 2_756 ?
O(4) C(19) 3.417(4) . . ?
O(4) C(9) 3.527(3) . 2_656 ?
O(5) C(2) 3.194(3) . 1_545 ?
O(5) C(8) 3.462(4) . 1_545 ?
O(5) C(2) 3.481(4) . 2_756 ?
O(5) C(9) 3.534(3) . 2_656 ?
O(5) C(10) 3.585(3) . 2_656 ?
O(6) C(7) 3.289(4) . 1_545 ?
O(6) C(6) 3.377(4) . 1_545 ?
O(6) C(11) 3.442(4) . . ?
O(6) C(8) 3.579(4) . 1_545 ?
N(5) C(9) 3.567(3) . 1_655 ?
N(6) C(10) 3.503(3) . 2_656 ?
C(5) C(25) 3.509(4) . . ?
C(7) C(12) 3.478(4) . 1_465 ?
C(7) C(17) 3.531(4) . 1_465 ?
C(11) C(18) 3.541(4) . 2_756 ?
C(21) C(21) 3.356(5) . 2_747 ?

loop_
_geom_torsion_atom_site_label_1
_geom_torsion_atom_site_label_2
_geom_torsion_atom_site_label_3
_geom_torsion_atom_site_label_4
_geom_torsion
_geom_torsion_site_symmetry_1
_geom_torsion_site_symmetry_2
_geom_torsion_site_symmetry_3
_geom_torsion_site_symmetry_4
_geom_torsion_publ_flag
Ru(1) S(1) Ni(1) S(2) 43.76(2) . . . . yes
Ru(1) S(1) Ni(1) N(2) -134.09(6) . . . . yes
Ru(1) S(1) Ni(1) N(3) 26.2(3) . . . . yes
Ru(1) S(1) C(3) C(4) 84.2(2) . . . . yes
Ru(1) S(2) Ni(1) S(1) -43.44(2) . . . . yes
Ru(1) S(2) Ni(1) N(2) -31.3(3) . . . . yes
Ru(1) S(2) Ni(1) N(3) 133.31(6) . . . . yes
Ru(1) S(2) C(11) C(10) -81.8(2) . . . . yes
Ru(1) N(1) C(1) C(2) -47(7) . . . . yes
Ru(1) C(12) C(13) C(14) -52.1(2) . . . . yes
Ru(1) C(12) C(13) C(19) 129.3(2) . . . . yes
Ru(1) C(12) C(17) C(16) 52.8(2) . . . . yes
Ru(1) C(12) C(17) C(23) -126.9(2) . . . . yes
Ru(1) C(13) C(12) C(17) 55.2(2) . . . . yes
Ru(1) C(13) C(12) C(18) -125.1(2) . . . . yes
Ru(1) C(13) C(14) C(15) -55.4(2) . . . . yes
Ru(1) C(13) C(14) C(20) 124.8(2) . . . . yes
Ru(1) C(14) C(13) C(12) 52.4(2) . . . . yes
Ru(1) C(14) C(13) C(19) -129.0(2) . . . . yes
Ru(1) C(14) C(15) C(16) -53.3(2) . . . . yes
Ru(1) C(14) C(15) C(21) 127.3(2) . . . . yes
Ru(1) C(15) C(14) C(13) 55.6(2) . . . . yes
Ru(1) C(15) C(14) C(20) -124.5(2) . . . . yes
Ru(1) C(15) C(16) C(17) -55.1(2) . . . . yes
Ru(1) C(15) C(16) C(22) 124.5(2) . . . . yes
Ru(1) C(16) C(15) C(14) 53.2(2) . . . . yes
Ru(1) C(16) C(15) C(21) -127.4(2) . . . . yes
Ru(1) C(16) C(17) C(12) -52.6(2) . . . . yes
Ru(1) C(16) C(17) C(23) 127.1(2) . . . . yes
Ru(1) C(17) C(12) C(13) -55.4(2) . . . . yes
Ru(1) C(17) C(12) C(18) 124.9(2) . . . . yes
Ru(1) C(17) C(16) C(15) 54.5(2) . . . . yes
Ru(1) C(17) C(16) C(22) -125.1(2) . . . . yes
Ni(1) S(1) Ru(1) S(2) -40.31(2) . . . . yes
Ni(1) S(1) Ru(1) N(1) 53.83(6) . . . . yes
Ni(1) S(1) Ru(1) C(12) 146.7(2) . . . . yes
Ni(1) S(1) Ru(1) C(13) -113.6(1) . . . . yes
Ni(1) S(1) Ru(1) C(14) -121.01(7) . . . . yes
Ni(1) S(1) Ru(1) C(15) -150.48(7) . . . . yes
Ni(1) S(1) Ru(1) C(16) 171.76(7) . . . . yes
Ni(1) S(1) Ru(1) C(17) 145.49(8) . . . . yes
Ni(1) S(1) C(3) C(4) -8.3(2) . . . . yes
Ni(1) S(2) Ru(1) S(1) 40.17(2) . . . . yes
Ni(1) S(2) Ru(1) N(1) -50.15(6) . . . . yes
Ni(1) S(2) Ru(1) C(12) -143.10(8) . . . . yes
Ni(1) S(2) Ru(1) C(13) -166.60(7) . . . . yes
Ni(1) S(2) Ru(1) C(14) 156.64(7) . . . . yes
Ni(1) S(2) Ru(1) C(15) 124.05(7) . . . . yes
Ni(1) S(2) Ru(1) C(16) 107.7(1) . . . . yes
Ni(1) S(2) Ru(1) C(17) -161.9(3) . . . . yes
Ni(1) S(2) C(11) C(10) 9.8(2) . . . . yes
Ni(1) N(2) C(4) C(3) -51.9(2) . . . . yes
Ni(1) N(2) C(6) C(7) 46.6(3) . . . . yes
Ni(1) N(3) C(8) C(7) -44.5(3) . . . . yes
Ni(1) N(3) C(10) C(11) 55.4(2) . . . . yes
S(1) Ru(1) S(2) C(11) 139.2(1) . . . . yes
S(1) Ru(1) N(1) C(1) 111.4(8) . . . . yes
S(1) Ru(1) C(12) C(13) 130.5(2) . . . . yes
S(1) Ru(1) C(12) C(17) -1.7(3) . . . . yes
S(1) Ru(1) C(12) C(18) -114.3(2) . . . . yes
S(1) Ru(1) C(13) C(12) -144.0(1) . . . . yes
S(1) Ru(1) C(13) C(14) -11.0(2) . . . . yes
S(1) Ru(1) C(13) C(19) 101.8(3) . . . . yes
S(1) Ru(1) C(14) C(13) 174.4(1) . . . . yes
S(1) Ru(1) C(14) C(15) -54.1(1) . . . . yes
S(1) Ru(1) C(14) C(20) 59.2(2) . . . . yes
S(1) Ru(1) C(15) C(14) 132.7(1) . . . . yes
S(1) Ru(1) C(15) C(16) -94.5(1) . . . . yes
S(1) Ru(1) C(15) C(21) 18.8(2) . . . . yes
S(1) Ru(1) C(16) C(15) 86.9(1) . . . . yes
S(1) Ru(1) C(16) C(17) -141.2(1) . . . . yes
S(1) Ru(1) C(16) C(22) -27.2(2) . . . . yes
S(1) Ru(1) C(17) C(12) 179.3(1) . . . . yes
S(1) Ru(1) C(17) C(16) 46.9(2) . . . . yes
S(1) Ru(1) C(17) C(23) -67.6(2) . . . . yes
S(1) Ni(1) S(2) C(11) -161.49(9) . . . . yes
S(1) Ni(1) N(2) C(4) 37.1(1) . . . . yes
S(1) Ni(1) N(2) C(5) -80.7(1) . . . . yes
S(1) Ni(1) N(2) C(6) 156.2(2) . . . . yes
S(1) Ni(1) N(3) C(8) -140.6(3) . . . . yes
S(1) Ni(1) N(3) C(9) 96.8(4) . . . . yes
S(1) Ni(1) N(3) C(10) -21.5(4) . . . . yes
S(1) C(3) C(4) N(2) 38.2(2) . . . . yes
S(2) Ru(1) S(1) C(3) -140.06(10) . . . . yes
S(2) Ru(1) N(1) C(1) -177.3(8) . . . . yes
S(2) Ru(1) C(12) C(13) -40.8(2) . . . . yes
S(2) Ru(1) C(12) C(17) -173.1(1) . . . . yes
S(2) Ru(1) C(12) C(18) 74.3(2) . . . . yes
S(2) Ru(1) C(13) C(12) 149.3(1) . . . . yes
S(2) Ru(1) C(13) C(14) -77.7(1) . . . . yes
S(2) Ru(1) C(13) C(19) 35.1(3) . . . . yes
S(2) Ru(1) C(14) C(13) 105.3(1) . . . . yes
S(2) Ru(1) C(14) C(15) -123.2(1) . . . . yes
S(2) Ru(1) C(14) C(20) -9.9(2) . . . . yes
S(2) Ru(1) C(15) C(14) 62.4(1) . . . . yes
S(2) Ru(1) C(15) C(16) -164.8(1) . . . . yes
S(2) Ru(1) C(15) C(21) -51.5(2) . . . . yes
S(2) Ru(1) C(16) C(15) 25.7(2) . . . . yes
S(2) Ru(1) C(16) C(17) 157.6(1) . . . . yes
S(2) Ru(1) C(16) C(22) -88.4(3) . . . . yes
S(2) Ru(1) C(17) C(12) 23.8(4) . . . . yes
S(2) Ru(1) C(17) C(16) -108.6(3) . . . . yes
S(2) Ru(1) C(17) C(23) 136.9(2) . . . . yes
S(2) Ni(1) S(1) C(3) 162.64(8) . . . . yes
S(2) Ni(1) N(2) C(4) 25.1(4) . . . . yes
S(2) Ni(1) N(2) C(5) -92.7(4) . . . . yes
S(2) Ni(1) N(2) C(6) 144.2(3) . . . . yes
S(2) Ni(1) N(3) C(8) -158.0(2) . . . . yes
S(2) Ni(1) N(3) C(9) 79.5(2) . . . . yes
S(2) Ni(1) N(3) C(10) -38.8(1) . . . . yes
S(2) C(11) C(10) N(3) -41.5(2) . . . . yes
N(1) Ru(1) S(1) C(3) -45.9(1) . . . . yes
N(1) Ru(1) S(2) C(11) 48.9(1) . . . . yes
N(1) Ru(1) C(12) C(13) -136.2(1) . . . . yes
N(1) Ru(1) C(12) C(17) 91.6(1) . . . . yes
N(1) Ru(1) C(12) C(18) -21.0(2) . . . . yes
N(1) Ru(1) C(13) C(12) 49.9(2) . . . . yes
N(1) Ru(1) C(13) C(14) -177.1(1) . . . . yes
N(1) Ru(1) C(13) C(19) -64.3(3) . . . . yes
N(1) Ru(1) C(14) C(13) 5.8(2) . . . . yes
N(1) Ru(1) C(14) C(15) 137.3(2) . . . . yes
N(1) Ru(1) C(14) C(20) -109.4(3) . . . . yes
N(1) Ru(1) C(15) C(14) -131.6(2) . . . . yes
N(1) Ru(1) C(15) C(16) 1.2(3) . . . . yes
N(1) Ru(1) C(15) C(21) 114.4(3) . . . . yes
N(1) Ru(1) C(16) C(15) -179.5(1) . . . . yes
N(1) Ru(1) C(16) C(17) -47.5(2) . . . . yes
N(1) Ru(1) C(16) C(22) 66.5(3) . . . . yes
N(1) Ru(1) C(17) C(12) -88.4(1) . . . . yes
N(1) Ru(1) C(17) C(16) 139.3(1) . . . . yes
N(1) Ru(1) C(17) C(23) 24.7(2) . . . . yes
N(2) Ni(1) S(1) C(3) -15.2(1) . . . . yes
N(2) Ni(1) S(2) C(11) -149.3(4) . . . . yes
N(2) Ni(1) N(3) C(8) 19.3(2) . . . . yes
N(2) Ni(1) N(3) C(9) -103.2(2) . . . . yes
N(2) Ni(1) N(3) C(10) 138.4(2) . . . . yes
N(2) C(6) C(7) C(8) -72.9(3) . . . . yes
N(3) Ni(1) S(1) C(3) 145.1(3) . . . . yes
N(3) Ni(1) S(2) C(11) 15.3(1) . . . . yes
N(3) Ni(1) N(2) C(4) -139.2(1) . . . . yes
N(3) Ni(1) N(2) C(5) 103.0(2) . . . . yes
N(3) Ni(1) N(2) C(6) -20.1(2) . . . . yes
N(3) C(8) C(7) C(6) 71.6(3) . . . . yes
C(1) N(1) Ru(1) C(12) -47.6(8) . . . . yes
C(1) N(1) Ru(1) C(13) -75.0(8) . . . . yes
C(1) N(1) Ru(1) C(14) -78.9(8) . . . . yes
C(1) N(1) Ru(1) C(15) 16.0(9) . . . . yes
C(1) N(1) Ru(1) C(16) 16.8(8) . . . . yes
C(1) N(1) Ru(1) C(17) -9.7(8) . . . . yes
C(3) S(1) Ru(1) C(12) 47.0(2) . . . . yes
C(3) S(1) Ru(1) C(13) 146.6(2) . . . . yes
C(3) S(1) Ru(1) C(14) 139.2(1) . . . . yes
C(3) S(1) Ru(1) C(15) 109.8(1) . . . . yes
C(3) S(1) Ru(1) C(16) 72.0(1) . . . . yes
C(3) S(1) Ru(1) C(17) 45.7(1) . . . . yes
C(3) C(4) N(2) C(5) 64.9(3) . . . . yes
C(3) C(4) N(2) C(6) -177.6(2) . . . . yes
C(4) N(2) C(6) C(7) 166.4(2) . . . . yes
C(5) N(2) C(6) C(7) -75.8(3) . . . . yes
C(7) C(8) N(3) C(9) 77.7(2) . . . . yes
C(7) C(8) N(3) C(10) -163.7(2) . . . . yes
C(8) N(3) C(10) C(11) -178.3(2) . . . . yes
C(9) N(3) C(10) C(11) -61.1(3) . . . . yes
C(11) S(2) Ru(1) C(12) -44.1(1) . . . . yes
C(11) S(2) Ru(1) C(13) -67.6(1) . . . . yes
C(11) S(2) Ru(1) C(14) -104.3(1) . . . . yes
C(11) S(2) Ru(1) C(15) -136.9(1) . . . . yes
C(11) S(2) Ru(1) C(16) -153.2(1) . . . . yes
C(11) S(2) Ru(1) C(17) -62.8(3) . . . . yes
C(12) Ru(1) C(13) C(14) 133.0(2) . . . . yes
C(12) Ru(1) C(13) C(19) -114.2(3) . . . . yes
C(12) Ru(1) C(14) C(13) -28.4(1) . . . . yes
C(12) Ru(1) C(14) C(15) 103.1(2) . . . . yes
C(12) Ru(1) C(14) C(20) -143.6(2) . . . . yes
C(12) Ru(1) C(15) C(14) -66.2(1) . . . . yes
C(12) Ru(1) C(15) C(16) 66.6(1) . . . . yes
C(12) Ru(1) C(15) C(21) 179.8(2) . . . . yes
C(12) Ru(1) C(16) C(15) -102.6(2) . . . . yes
C(12) Ru(1) C(16) C(17) 29.4(1) . . . . yes
C(12) Ru(1) C(16) C(22) 143.4(3) . . . . yes
C(12) Ru(1) C(17) C(16) -132.4(2) . . . . yes
C(12) Ru(1) C(17) C(23) 113.1(3) . . . . yes
C(12) C(13) Ru(1) C(14) -133.0(2) . . . . yes
C(12) C(13) Ru(1) C(15) -103.5(2) . . . . yes
C(12) C(13) Ru(1) C(16) -66.2(1) . . . . yes
C(12) C(13) Ru(1) C(17) -29.5(1) . . . . yes
C(12) C(13) C(14) C(15) -2.9(3) . . . . yes
C(12) C(13) C(14) C(20) 177.2(2) . . . . yes
C(12) C(17) Ru(1) C(13) 28.8(1) . . . . yes
C(12) C(17) Ru(1) C(14) 66.0(1) . . . . yes
C(12) C(17) Ru(1) C(15) 102.8(2) . . . . yes
C(12) C(17) Ru(1) C(16) 132.4(2) . . . . yes
C(12) C(17) C(16) C(15) 1.9(3) . . . . yes
C(12) C(17) C(16) C(22) -177.7(2) . . . . yes
C(13) Ru(1) C(12) C(17) -132.2(2) . . . . yes
C(13) Ru(1) C(12) C(18) 115.2(3) . . . . yes
C(13) Ru(1) C(14) C(15) 131.5(2) . . . . yes
C(13) Ru(1) C(14) C(20) -115.2(3) . . . . yes
C(13) Ru(1) C(15) C(14) -29.7(1) . . . . yes
C(13) Ru(1) C(15) C(16) 103.1(2) . . . . yes
C(13) Ru(1) C(15) C(21) -143.7(3) . . . . yes
C(13) Ru(1) C(16) C(15) -66.1(1) . . . . yes
C(13) Ru(1) C(16) C(17) 65.8(1) . . . . yes
C(13) Ru(1) C(16) C(22) 179.9(3) . . . . yes
C(13) Ru(1) C(17) C(16) -103.5(2) . . . . yes
C(13) Ru(1) C(17) C(23) 141.9(3) . . . . yes
C(13) C(12) Ru(1) C(14) 29.0(1) . . . . yes
C(13) C(12) Ru(1) C(15) 65.9(1) . . . . yes
C(13) C(12) Ru(1) C(16) 103.4(2) . . . . yes
C(13) C(12) Ru(1) C(17) 132.2(2) . . . . yes
C(13) C(12) C(17) C(16) -2.6(3) . . . . yes
C(13) C(12) C(17) C(23) 177.8(2) . . . . yes
C(13) C(14) Ru(1) C(15) -131.5(2) . . . . yes
C(13) C(14) Ru(1) C(16) -102.5(1) . . . . yes
C(13) C(14) Ru(1) C(17) -65.8(1) . . . . yes
C(13) C(14) C(15) C(16) 2.3(3) . . . . yes
C(13) C(14) C(15) C(21) -177.1(2) . . . . yes
C(14) Ru(1) C(12) C(17) -103.2(2) . . . . yes
C(14) Ru(1) C(12) C(18) 144.1(3) . . . . yes
C(14) Ru(1) C(13) C(19) 112.8(3) . . . . yes
C(14) Ru(1) C(15) C(16) 132.8(2) . . . . yes
C(14) Ru(1) C(15) C(21) -113.9(3) . . . . yes
C(14) Ru(1) C(16) C(15) -28.7(1) . . . . yes
C(14) Ru(1) C(16) C(17) 103.2(2) . . . . yes
C(14) Ru(1) C(16) C(22) -142.8(3) . . . . yes
C(14) Ru(1) C(17) C(16) -66.3(1) . . . . yes
C(14) Ru(1) C(17) C(23) 179.1(3) . . . . yes
C(14) C(13) Ru(1) C(15) 29.5(1) . . . . yes
C(14) C(13) Ru(1) C(16) 66.8(1) . . . . yes
C(14) C(13) Ru(1) C(17) 103.5(1) . . . . yes
C(14) C(13) C(12) C(17) 3.1(3) . . . . yes
C(14) C(13) C(12) C(18) -177.2(2) . . . . yes
C(14) C(15) Ru(1) C(16) -132.8(2) . . . . yes
C(14) C(15) Ru(1) C(17) -103.7(2) . . . . yes
C(14) C(15) C(16) C(17) -1.8(3) . . . . yes
C(14) C(15) C(16) C(22) 177.8(2) . . . . yes
C(15) Ru(1) C(12) C(17) -66.3(1) . . . . yes
C(15) Ru(1) C(12) C(18) -178.9(2) . . . . yes
C(15) Ru(1) C(13) C(19) 142.3(3) . . . . yes
C(15) Ru(1) C(14) C(20) 113.3(3) . . . . yes
C(15) Ru(1) C(16) C(17) 132.0(2) . . . . yes
C(15) Ru(1) C(16) C(22) -114.0(3) . . . . yes
C(15) Ru(1) C(17) C(16) -29.6(1) . . . . yes
C(15) Ru(1) C(17) C(23) -144.1(3) . . . . yes
C(15) C(14) Ru(1) C(16) 29.0(1) . . . . yes
C(15) C(14) Ru(1) C(17) 65.7(1) . . . . yes
C(15) C(14) C(13) C(19) 175.7(2) . . . . yes
C(15) C(16) Ru(1) C(17) -132.0(2) . . . . yes
C(15) C(16) C(17) C(23) -178.4(2) . . . . yes
C(16) Ru(1) C(12) C(17) -28.9(1) . . . . yes
C(16) Ru(1) C(12) C(18) -141.5(3) . . . . yes
C(16) Ru(1) C(13) C(19) 179.6(3) . . . . yes
C(16) Ru(1) C(14) C(20) 142.3(2) . . . . yes
C(16) Ru(1) C(15) C(21) 113.2(3) . . . . yes
C(16) Ru(1) C(17) C(23) -114.5(3) . . . . yes
C(16) C(15) Ru(1) C(17) 29.1(1) . . . . yes
C(16) C(15) C(14) C(20) -177.9(2) . . . . yes
C(16) C(17) C(12) C(18) 177.7(2) . . . . yes
C(17) Ru(1) C(12) C(18) -112.6(3) . . . . yes
C(17) Ru(1) C(13) C(19) -143.7(3) . . . . yes
C(17) Ru(1) C(14) C(20) 179.0(2) . . . . yes
C(17) Ru(1) C(15) C(21) 142.4(3) . . . . yes
C(17) Ru(1) C(16) C(22) 114.0(3) . . . . yes
C(17) C(12) C(13) C(19) -175.5(2) . . . . yes
C(17) C(16) C(15) C(21) 177.6(2) . . . . yes
C(18) C(12) C(13) C(19) 4.2(3) . . . . yes
C(18) C(12) C(17) C(23) -2.0(3) . . . . yes
C(19) C(13) C(14) C(20) -4.2(3) . . . . yes
C(20) C(14) C(15) C(21) 2.7(3) . . . . yes
C(21) C(15) C(16) C(22) -2.8(3) . . . . yes
C(22) C(16) C(17) C(23) 2.0(3) . . . . yes
C(22) C(16) C(17) C(23) 2.0(3) . . . . yes
